data_7101012
_journal_name_full 'Chemical Communications'
_journal_paper_doi 10.1039/b416549g
_journal_year 2005
_chemical_formula_moiety 'C42 H57 N4 Si4 Yb1'
_chemical_formula_sum 'C42 H57 N4 Si4 Yb'
_chemical_formula_weight 903.32
_chemical_name_common
;
(Yb(Me3SiNCPhCHCPhNSiMe3)(CH2SiMe2NCPhCHCPhNSiMe3))
;
_space_group_IT_number 2
_symmetry_cell_setting triclinic
_symmetry_Int_Tables_number 2
_symmetry_space_group_name_Hall '-P 1'
_symmetry_space_group_name_H-M 'P -1'
_cell_angle_alpha 89.319(1)
_cell_angle_beta 86.149(1)
_cell_angle_gamma 79.253(1)
_cell_formula_units_Z 2
_cell_length_a 11.2433(2)
_cell_length_b 12.9389(2)
_cell_length_c 16.2117(2)
_cell_measurement_temperature 223(2)
_cell_measurement_wavelength 0.71073
_cell_volume 2311.81(6)
_diffrn_ambient_temperature 223(2)
_exptl_crystal_density_diffrn 1.298
_cod_database_code 7101012

loop_
_symmetry_equiv_pos_as_xyz
'x, y, z'
'-x, -y, -z'

loop_
_atom_site_label
_atom_site_type_symbol
_atom_site_fract_x
_atom_site_fract_y
_atom_site_fract_z
_atom_site_U_iso_or_equiv
_atom_site_adp_type
_atom_site_occupancy
_atom_site_symmetry_multiplicity
_atom_site_calc_flag
_atom_site_refinement_flags
_atom_site_disorder_assembly
_atom_site_disorder_group
Yb Yb 0.215740(16) 0.292350(14) -0.266968(10) 0.03425(6) Uani 1 1 d . . .
Si1 Si 0.31438(13) 0.34952(11) -0.48228(8) 0.0471(3) Uani 1 1 d . . .
Si2 Si 0.46958(11) 0.08405(10) -0.22360(7) 0.0394(2) Uani 1 1 d . . .
Si4 Si -0.09681(11) 0.32670(11) -0.25718(8) 0.0454(3) Uani 1 1 d . . .
N1 N 0.2427(3) 0.2736(3) -0.4116(2) 0.0386(7) Uani 1 1 d . A .
N2 N 0.3327(3) 0.1288(3) -0.2710(2) 0.0356(7) Uani 1 1 d . A .
N4 N 0.0335(3) 0.2686(3) -0.2090(2) 0.0365(7) Uani 1 1 d . A .
C1 C 0.1895(4) 0.1915(3) -0.4259(2) 0.0374(8) Uani 1 1 d . . .
C2 C 0.1870(4) 0.1065(3) -0.3706(2) 0.0378(8) Uani 1 1 d . A .
H2 H 0.123 0.0698 -0.375 0.045 Uiso 1 1 calc R . .
C3 C 0.2686(3) 0.0697(3) -0.3092(2) 0.0333(8) Uani 1 1 d . . .
C4 C 0.1248(4) 0.1842(3) -0.5033(2) 0.0399(9) Uani 1 1 d . A .
C5 C 0.0489(5) 0.2712(4) -0.5334(3) 0.0513(11) Uani 1 1 d . . .
H5 H 0.0394 0.3362 -0.5063 0.062 Uiso 1 1 calc R A .
C6 C -0.0131(5) 0.2629(5) -0.6035(3) 0.0601(13) Uani 1 1 d . A .
H6 H -0.0656 0.3221 -0.6228 0.072 Uiso 1 1 calc R . .
C7 C 0.0017(5) 0.1694(5) -0.6446(3) 0.0623(14) Uani 1 1 d . . .
H7 H -0.0398 0.1645 -0.6924 0.075 Uiso 1 1 calc R A .
C8 C 0.0775(5) 0.0822(5) -0.6160(3) 0.0616(14) Uani 1 1 d . A .
H8 H 0.0884 0.018 -0.6446 0.074 Uiso 1 1 calc R . .
C9 C 0.1377(5) 0.0892(4) -0.5453(3) 0.0513(11) Uani 1 1 d . . .
H9 H 0.1879 0.0291 -0.5253 0.062 Uiso 1 1 calc R A .
C10 C 0.2782(4) -0.0455(3) -0.2890(3) 0.0384(9) Uani 1 1 d . A .
C11 C 0.3158(5) -0.1213(4) -0.3498(3) 0.0561(12) Uani 1 1 d . . .
H11 H 0.3343 -0.101 -0.4043 0.067 Uiso 1 1 calc R A .
C12 C 0.3262(5) -0.2271(4) -0.3303(4) 0.0703(16) Uani 1 1 d . A .
H12 H 0.353 -0.2785 -0.3713 0.084 Uiso 1 1 calc R . .
C13 C 0.2973(6) -0.2567(4) -0.2514(4) 0.0731(18) Uani 1 1 d . . .
H13 H 0.3054 -0.3284 -0.238 0.088 Uiso 1 1 calc R A .
C14 C 0.2568(6) -0.1822(4) -0.1920(4) 0.0681(16) Uani 1 1 d . A .
H14 H 0.2345 -0.2031 -0.1383 0.082 Uiso 1 1 calc R . .
C15 C 0.2481(4) -0.0764(4) -0.2099(3) 0.0462(10) Uani 1 1 d . . .
H15 H 0.2217 -0.0258 -0.1683 0.055 Uiso 1 1 calc R A .
C16 C 0.2335(6) 0.4885(4) -0.4784(4) 0.0700(16) Uani 1 1 d . A .
H16C H 0.2792 0.5315 -0.5126 0.105 Uiso 1 1 calc R . .
H16B H 0.2255 0.5136 -0.4218 0.105 Uiso 1 1 calc R . .
H16A H 0.1535 0.4931 -0.4989 0.105 Uiso 1 1 calc R . .
C17 C 0.4707(5) 0.3417(6) -0.4485(4) 0.0725(17) Uani 1 1 d . A .
H17C H 0.5139 0.2695 -0.4526 0.109 Uiso 1 1 calc R . .
H17B H 0.4666 0.3653 -0.3917 0.109 Uiso 1 1 calc R . .
H17A H 0.5131 0.3861 -0.4837 0.109 Uiso 1 1 calc R . .
C18 C 0.3304(6) 0.3033(6) -0.5916(3) 0.0765(18) Uani 1 1 d . A .
H18C H 0.3749 0.3477 -0.6253 0.115 Uiso 1 1 calc R . .
H18B H 0.2506 0.3069 -0.612 0.115 Uiso 1 1 calc R . .
H18A H 0.3742 0.2312 -0.5944 0.115 Uiso 1 1 calc R . .
C19 C 0.5710(5) -0.0172(5) -0.2892(4) 0.0666(15) Uani 1 1 d . A .
H19C H 0.5836 0.0111 -0.344 0.1 Uiso 1 1 calc R . .
H19B H 0.5339 -0.0788 -0.2929 0.1 Uiso 1 1 calc R . .
H19A H 0.6485 -0.0368 -0.2647 0.1 Uiso 1 1 calc R . .
C20 C 0.5402(5) 0.2019(4) -0.2177(4) 0.0589(13) Uani 1 1 d . A .
H20C H 0.4869 0.2555 -0.1844 0.088 Uiso 1 1 calc R . .
H20B H 0.5535 0.229 -0.2729 0.088 Uiso 1 1 calc R . .
H20A H 0.6173 0.1831 -0.1927 0.088 Uiso 1 1 calc R . .
C21 C 0.4465(4) 0.0337(4) -0.1164(3) 0.0490(11) Uani 1 1 d . A .
H21C H 0.5244 0.0145 -0.0925 0.073 Uiso 1 1 calc R . .
H21B H 0.4084 -0.0275 -0.1181 0.073 Uiso 1 1 calc R . .
H21A H 0.3948 0.0881 -0.083 0.073 Uiso 1 1 calc R . .
C22 C 0.2025(4) 0.2724(3) -0.0693(2) 0.0342(8) Uani 1 1 d . . .
C23 C 0.1190(4) 0.2045(3) -0.0788(2) 0.0371(8) Uani 1 1 d . A .
H23 H 0.1196 0.15 -0.0399 0.045 Uiso 1 1 calc R . .
C24 C 0.0357(4) 0.2097(3) -0.1400(2) 0.0344(8) Uani 1 1 d . . .
C25 C 0.2473(4) 0.2772(3) 0.0152(2) 0.0375(9) Uani 1 1 d . A .
C26 C 0.1687(5) 0.2852(4) 0.0857(3) 0.0541(12) Uani 1 1 d . . .
H26 H 0.0854 0.2877 0.0809 0.065 Uiso 1 1 calc R A .
C27 C 0.2132(7) 0.2896(5) 0.1636(3) 0.0748(19) Uani 1 1 d . A .
H27 H 0.1597 0.297 0.2112 0.09 Uiso 1 1 calc R . .
C28 C 0.3356(8) 0.2833(5) 0.1706(4) 0.081(2) Uani 1 1 d . . .
H28 H 0.3654 0.2854 0.2233 0.097 Uiso 1 1 calc R A .
C29 C 0.4143(6) 0.2739(5) 0.1019(4) 0.0709(17) Uani 1 1 d . A .
H29 H 0.4979 0.2692 0.1073 0.085 Uiso 1 1 calc R . .
C30 C 0.3706(5) 0.2712(4) 0.0240(3) 0.0522(11) Uani 1 1 d . . .
H30 H 0.4248 0.2652 -0.0232 0.063 Uiso 1 1 calc R A .
C31 C -0.0564(4) 0.1407(3) -0.1231(2) 0.0368(8) Uani 1 1 d . A .
C32 C -0.0639(4) 0.0615(4) -0.1786(3) 0.0436(9) Uani 1 1 d . . .
H32 H -0.0158 0.0552 -0.2286 0.052 Uiso 1 1 calc R A .
C33 C -0.1413(4) -0.0081(4) -0.1607(3) 0.0504(11) Uani 1 1 d . A .
H33 H -0.1432 -0.063 -0.1978 0.06 Uiso 1 1 calc R . .
C34 C -0.2157(4) 0.0020(4) -0.0894(3) 0.0509(11) Uani 1 1 d . . .
H34 H -0.2687 -0.0453 -0.0779 0.061 Uiso 1 1 calc R A .
C35 C -0.2119(5) 0.0818(5) -0.0352(3) 0.0608(14) Uani 1 1 d . A .
H35 H -0.2641 0.0902 0.0131 0.073 Uiso 1 1 calc R . .
C36 C -0.1316(5) 0.1502(4) -0.0510(3) 0.0552(12) Uani 1 1 d . . .
H36 H -0.1279 0.2032 -0.0126 0.066 Uiso 1 1 calc R A .
C40 C -0.0474(5) 0.4370(5) -0.3177(4) 0.0648(15) Uani 1 1 d . A .
H40C H 0.0172 0.4087 -0.3585 0.097 Uiso 1 1 calc R . .
H40B H -0.0181 0.4835 -0.2806 0.097 Uiso 1 1 calc R . .
H40A H -0.1155 0.4761 -0.3455 0.097 Uiso 1 1 calc R . .
C41 C -0.1529(5) 0.2406(5) -0.3315(3) 0.0632(14) Uani 1 1 d . A .
H41C H -0.1817 0.1838 -0.3016 0.095 Uiso 1 1 calc R . .
H41B H -0.0873 0.2116 -0.3713 0.095 Uiso 1 1 calc R . .
H41A H -0.2188 0.2817 -0.3601 0.095 Uiso 1 1 calc R . .
C42 C -0.2208(5) 0.3848(5) -0.1806(4) 0.0789(18) Uani 1 1 d . A .
H42C H -0.2863 0.4267 -0.2092 0.118 Uiso 1 1 calc R . .
H42B H -0.1901 0.4291 -0.1425 0.118 Uiso 1 1 calc R . .
H42A H -0.2509 0.3289 -0.1502 0.118 Uiso 1 1 calc R . .
N3 N 0.2435(7) 0.3216(6) -0.1317(4) 0.0323(13) Uani 0.740(7) 1 d P A 1
Si3 Si 0.27499(17) 0.45086(14) -0.14266(13) 0.0377(5) Uani 0.740(7) 1 d P A 1
C37 C 0.1460(8) 0.5386(6) -0.0864(5) 0.070(2) Uani 0.740(7) 1 d P A 1
H37C H 0.1484 0.6113 -0.1006 0.105 Uiso 0.740(7) 1 calc PR A 1
H37B H 0.1522 0.5289 -0.0273 0.105 Uiso 0.740(7) 1 calc PR A 1
H37A H 0.0701 0.5215 -0.1019 0.105 Uiso 0.740(7) 1 calc PR A 1
C38 C 0.4164(8) 0.4741(7) -0.0980(6) 0.075(3) Uani 0.740(7) 1 d P A 1
H38C H 0.4851 0.4233 -0.1207 0.113 Uiso 0.740(7) 1 calc PR A 1
H38B H 0.409 0.4662 -0.0384 0.113 Uiso 0.740(7) 1 calc PR A 1
H38A H 0.4287 0.5447 -0.1116 0.113 Uiso 0.740(7) 1 calc PR A 1
C39 C 0.2732(6) 0.4606(4) -0.2551(3) 0.0442(15) Uani 0.740(7) 1 d P A 1
H39B H 0.353 0.4635 -0.2824 0.053 Uiso 0.740(7) 1 calc PR A 1
H39A H 0.2121 0.5189 -0.2736 0.053 Uiso 0.740(7) 1 calc PR A 1
N3A N 0.230(2) 0.3500(18) -0.1256(17) 0.041(7) Uiso 0.260(7) 1 d P A 2
Si3A Si 0.2588(7) 0.4774(7) -0.1073(6) 0.069(2) Uiso 0.260(7) 1 d PD A 2
C37A C 0.229(4) 0.531(3) 0.0025(18) 0.133(14) Uiso 0.260(7) 1 d PD A 2
C38A C 0.419(3) 0.488(3) -0.149(2) 0.106(11) Uiso 0.260(7) 1 d PD A 2
C39A C 0.140(2) 0.566(2) -0.1673(17) 0.083(8) Uiso 0.260(7) 1 d PD A 2

loop_
_atom_site_aniso_label
_atom_site_aniso_U_11
_atom_site_aniso_U_22
_atom_site_aniso_U_33
_atom_site_aniso_U_23
_atom_site_aniso_U_13
_atom_site_aniso_U_12
Yb 0.03883(10) 0.03626(9) 0.02666(8) -0.00252(6) -0.00195(6) -0.00431(7)
Si1 0.0598(8) 0.0461(7) 0.0368(6) 0.0034(5) 0.0009(5) -0.0151(6)
Si2 0.0362(6) 0.0418(6) 0.0405(6) 0.0005(5) -0.0054(5) -0.0069(5)
Si4 0.0377(6) 0.0487(7) 0.0500(7) 0.0108(5) -0.0068(5) -0.0077(5)
N1 0.049(2) 0.0311(17) 0.0353(17) 0.0012(13) -0.0043(15) -0.0069(15)
N2 0.0407(18) 0.0351(17) 0.0317(16) -0.0002(13) -0.0065(13) -0.0077(14)
N4 0.0393(18) 0.0399(18) 0.0322(16) 0.0007(13) -0.0069(13) -0.0112(14)
C1 0.037(2) 0.042(2) 0.0319(19) -0.0046(16) -0.0035(15) -0.0030(17)
C2 0.040(2) 0.038(2) 0.038(2) 0.0007(16) -0.0071(16) -0.0142(17)
C3 0.0358(19) 0.0311(19) 0.0328(18) -0.0011(14) 0.0005(15) -0.0065(15)
C4 0.041(2) 0.046(2) 0.033(2) -0.0020(17) -0.0053(16) -0.0080(18)
C5 0.058(3) 0.052(3) 0.042(2) -0.003(2) -0.011(2) -0.001(2)
C6 0.057(3) 0.070(3) 0.050(3) 0.002(2) -0.019(2) 0.002(3)
C7 0.057(3) 0.089(4) 0.045(3) -0.006(3) -0.017(2) -0.017(3)
C8 0.071(3) 0.065(3) 0.053(3) -0.013(2) -0.016(3) -0.020(3)
C9 0.060(3) 0.050(3) 0.045(2) -0.004(2) -0.013(2) -0.009(2)
C10 0.038(2) 0.034(2) 0.045(2) 0.0016(17) -0.0071(17) -0.0094(16)
C11 0.057(3) 0.046(3) 0.064(3) -0.011(2) 0.001(2) -0.008(2)
C12 0.066(4) 0.042(3) 0.103(5) -0.021(3) -0.011(3) -0.007(3)
C13 0.087(4) 0.037(3) 0.104(5) 0.013(3) -0.035(4) -0.024(3)
C14 0.093(4) 0.050(3) 0.072(4) 0.018(3) -0.031(3) -0.034(3)
C15 0.057(3) 0.039(2) 0.049(2) 0.0047(18) -0.014(2) -0.021(2)
C16 0.103(5) 0.045(3) 0.062(3) 0.014(2) -0.004(3) -0.014(3)
C17 0.059(3) 0.102(5) 0.062(3) 0.008(3) 0.003(3) -0.032(3)
C18 0.089(4) 0.103(5) 0.040(3) -0.011(3) 0.015(3) -0.034(4)
C19 0.047(3) 0.077(4) 0.070(4) -0.019(3) -0.003(2) 0.005(3)
C20 0.052(3) 0.062(3) 0.069(3) 0.008(3) -0.012(2) -0.025(2)
C21 0.046(2) 0.056(3) 0.047(2) 0.009(2) -0.012(2) -0.012(2)
C22 0.040(2) 0.0341(19) 0.0283(17) -0.0023(14) -0.0028(15) -0.0062(16)
C23 0.045(2) 0.034(2) 0.0350(19) 0.0012(15) -0.0093(16) -0.0110(17)
C24 0.039(2) 0.0336(19) 0.0315(18) -0.0022(15) -0.0018(15) -0.0098(16)
C25 0.053(2) 0.0294(19) 0.0329(19) -0.0010(15) -0.0102(17) -0.0117(17)
C26 0.079(3) 0.051(3) 0.034(2) -0.0039(19) 0.000(2) -0.016(2)
C27 0.132(6) 0.061(4) 0.034(2) -0.005(2) -0.002(3) -0.028(4)
C28 0.141(7) 0.064(4) 0.047(3) 0.003(3) -0.045(4) -0.028(4)
C29 0.091(4) 0.062(3) 0.069(4) 0.001(3) -0.045(3) -0.024(3)
C30 0.058(3) 0.052(3) 0.051(3) -0.003(2) -0.020(2) -0.016(2)
C31 0.040(2) 0.037(2) 0.0357(19) 0.0031(16) -0.0057(16) -0.0116(17)
C32 0.041(2) 0.047(2) 0.044(2) -0.0047(19) -0.0043(18) -0.0127(19)
C33 0.051(3) 0.044(2) 0.061(3) -0.004(2) -0.013(2) -0.017(2)
C34 0.053(3) 0.047(3) 0.059(3) 0.014(2) -0.014(2) -0.024(2)
C35 0.070(3) 0.070(3) 0.049(3) 0.007(2) 0.008(2) -0.034(3)
C36 0.074(3) 0.057(3) 0.041(2) -0.005(2) 0.006(2) -0.032(3)
C40 0.063(3) 0.063(3) 0.070(3) 0.029(3) -0.014(3) -0.013(3)
C41 0.051(3) 0.079(4) 0.065(3) 0.012(3) -0.025(2) -0.019(3)
C42 0.053(3) 0.071(4) 0.105(5) 0.006(4) 0.016(3) 0.001(3)
N3 0.037(3) 0.028(3) 0.033(3) -0.002(3) 0.000(2) -0.011(3)
Si3 0.0512(10) 0.0316(9) 0.0340(10) -0.0042(7) -0.0006(7) -0.0183(7)
C37 0.091(6) 0.046(4) 0.071(5) -0.017(3) 0.018(4) -0.014(4)
C38 0.088(6) 0.071(5) 0.086(6) 0.005(5) -0.033(5) -0.058(5)
C39 0.069(4) 0.029(3) 0.041(3) 0.001(2) -0.005(3) -0.025(3)

loop_
_geom_bond_atom_site_label_1
_geom_bond_atom_site_label_2
_geom_bond_distance
_geom_bond_site_symmetry_2
_geom_bond_publ_flag
Yb N4 2.268(3) . ?
Yb N2 2.273(3) . ?
Yb N3 2.282(7) . ?
Yb N1 2.353(3) . ?
Yb C39 2.398(5) . ?
Si1 N1 1.753(4) . ?
Si1 C16 1.858(6) . ?
Si1 C17 1.860(6) . ?
Si1 C18 1.864(5) . ?
Si2 N2 1.764(3) . ?
Si2 C20 1.853(5) . ?
Si2 C19 1.860(5) . ?
Si2 C21 1.867(5) . ?
Si4 N4 1.746(4) . ?
Si4 C42 1.857(6) . ?
Si4 C41 1.867(6) . ?
Si4 C40 1.871(5) . ?
N1 C1 1.342(5) . ?
N2 C3 1.328(5) . ?
N4 C24 1.345(5) . ?
C1 C2 1.414(6) . ?
C1 C4 1.504(5) . ?
C2 C3 1.416(5) . ?
C3 C10 1.508(5) . ?
C4 C5 1.385(6) . ?
C4 C9 1.391(6) . ?
C5 C6 1.387(7) . ?
C6 C7 1.366(8) . ?
C7 C8 1.377(8) . ?
C8 C9 1.382(7) . ?
C10 C15 1.377(6) . ?
C10 C11 1.388(6) . ?
C11 C12 1.387(8) . ?
C12 C13 1.366(9) . ?
C13 C14 1.365(9) . ?
C14 C15 1.383(7) . ?
C22 N3 1.293(8) . ?
C22 N3A 1.41(3) . ?
C22 C23 1.416(5) . ?
C22 C25 1.498(5) . ?
C23 C24 1.403(5) . ?
C24 C31 1.498(5) . ?
C25 C26 1.389(6) . ?
C25 C30 1.391(6) . ?
C26 C27 1.395(7) . ?
C27 C28 1.375(10) . ?
C28 C29 1.369(10) . ?
C29 C30 1.388(7) . ?
C31 C36 1.389(6) . ?
C31 C32 1.389(6) . ?
C32 C33 1.379(6) . ?
C33 C34 1.373(7) . ?
C34 C35 1.374(7) . ?
C35 C36 1.387(7) . ?
N3 Si3 1.778(7) . ?
Si3 C39 1.827(6) . ?
Si3 C37 1.860(8) . ?
Si3 C38 1.866(7) . ?
N3A Si3A 1.77(2) . ?
Si3A C37A 1.90(2) . ?
Si3A C39A 1.91(2) . ?
Si3A C38A 1.91(2) . ?
